data_1513903
loop_
_publ_author_name
'Mochizuki, Katsura'
'Takahashi, Junpei'

_publ_section_title
;
 Synthesis and structures of dinickel(II) complexes with a binucleating
 ligand,
 N,N'-bis[3-(N,N-dimethyl)aminopropyl]-N,N'-dimethyl-1,3-diamino-2-hydroxypropane
 (HL1), and investigation of carboxylic acid capture assisted by
 intramolecular hydrogen bonding
;
_journal_name_full 'Inorganica Chimica Acta'
_journal_page_first 27
_journal_page_last 32
_journal_paper_doi 10.1016/j.ica.2014.01.031
_journal_volume 414
_journal_year 2014
_chemical_formula_moiety 'C19 H40 N3 Ni2 O7, C24 H20 B'
_chemical_formula_sum 'C43 H60 B N3 Ni2 O7'
_chemical_formula_weight 859.17
_space_group_IT_number 2
_symmetry_cell_setting triclinic
_symmetry_Int_Tables_number 2
_symmetry_space_group_name_Hall '-P 1'
_symmetry_space_group_name_H-M 'P -1'
_atom_sites_solution_hydrogens geom
_atom_sites_solution_primary direct
_atom_sites_solution_secondary difmap
_cell_angle_alpha 87.75(3)
_cell_angle_beta 86.166(19)
_cell_angle_gamma 67.343(9)
_cell_formula_units_Z 2
_cell_length_a 12.192(7)
_cell_length_b 12.855(7)
_cell_length_c 15.418(9)
_cell_measurement_reflns_used 5937
_cell_measurement_temperature 298
_cell_measurement_theta_max 27.49
_cell_measurement_theta_min 3.79
_cell_volume 2225(2)
_computing_cell_refinement 'CrystalClear-SM Expert 2.0 r1'
_computing_data_collection 'CrystalClear-SM Expert 2.0 r1 (Rigaku, 2009)'
_computing_data_reduction 'CrystalClear-SM Expert 2.0 r1'
_computing_molecular_graphics 'CrystalStructure 4.0'
_computing_publication_material 'CrystalStructure 4.0 (Rigaku, 2010)'
_computing_structure_refinement 'SHELXL97 (Sheldrick, 2008)'
_computing_structure_solution 'Il Milione (Burla, et al., 2007)'
_diffrn_ambient_temperature 298
_diffrn_detector_area_resol_mean 13.653
_diffrn_measured_fraction_theta_full 0.986
_diffrn_measured_fraction_theta_max 0.986
_diffrn_measurement_device_type 'Rigaku XtaLAB mini'
_diffrn_measurement_method \w
_diffrn_radiation_type 'Mo K\a'
_diffrn_radiation_wavelength 0.71075
_diffrn_reflns_av_R_equivalents 0.0682
_diffrn_reflns_limit_h_max 15
_diffrn_reflns_limit_h_min -15
_diffrn_reflns_limit_k_max 16
_diffrn_reflns_limit_k_min -16
_diffrn_reflns_limit_l_max 19
_diffrn_reflns_limit_l_min -19
_diffrn_reflns_number 22092
_diffrn_reflns_theta_full 27.43
_diffrn_reflns_theta_max 27.44
_diffrn_standards_number 0
_exptl_absorpt_coefficient_mu 0.896
_exptl_absorpt_correction_T_max 0.883
_exptl_absorpt_correction_T_min 0.395
_exptl_absorpt_correction_type numerical
_exptl_absorpt_process_details 'NUMABS (Rigaku, 1999)'
_exptl_crystal_colour green
_exptl_crystal_density_diffrn 1.282
_exptl_crystal_density_method 'not measured'
_exptl_crystal_description block
_exptl_crystal_F_000 912.00
_exptl_crystal_size_max 0.760
_exptl_crystal_size_mid 0.410
_exptl_crystal_size_min 0.150
_refine_diff_density_max 0.610
_refine_diff_density_min -0.700
_refine_ls_extinction_method none
_refine_ls_goodness_of_fit_ref 1.040
_refine_ls_hydrogen_treatment constr
_refine_ls_number_parameters 505
_refine_ls_number_reflns 10012
_refine_ls_number_restraints 0
_refine_ls_R_factor_gt 0.0425
_refine_ls_shift/su_max 0.001
_refine_ls_structure_factor_coef Fsqd
_refine_ls_weighting_details 'w = 1/[\s^2^(Fo^2^)+(0.0544P)^2^+0.3932P] where P=(Fo^2^+2Fc^2^)/3'
_refine_ls_weighting_scheme calc
_refine_ls_wR_factor_ref 0.1180
_reflns_number_gt 8476
_reflns_number_total 10012
_reflns_threshold_expression F^2^>2.0\s(F^2^)
_cod_data_source_file Complex_5.cif
_cod_data_source_block NiApn2
_cod_depositor_comments
;
The following automatic conversions were performed:

'_exptl_absorpt_correction_type' value 'Numerical' changed to
'numerical' according to the built-in table from CIF Core dictionary
named 'cif_core.dic' version 2.4.1 from 2010-06-29.

Automatic conversion script
Id: cif_fix_values 2281 2013-09-26 08:29:07Z andrius 
;
_cod_database_code 1513903

loop_
_symmetry_equiv_pos_site_id
_symmetry_equiv_pos_as_xyz
1 +X,+Y,+Z
2 -X,-Y,-Z

loop_
_atom_site_label
_atom_site_type_symbol
_atom_site_fract_x
_atom_site_fract_y
_atom_site_fract_z
_atom_site_U_iso_or_equiv
_atom_site_adp_type
_atom_site_occupancy
_atom_site_symmetry_multiplicity
_atom_site_calc_flag
_atom_site_refinement_flags
Ni1 Ni 0.04718(2) 0.746509(19) 0.816920(14) 0.03209(8) Uani 1.0 2 d .
Ni2 Ni 0.23455(2) 0.86882(2) 0.782593(15) 0.03455(8) Uani 1.0 2 d .
O32 O -0.03972(13) 0.91151(12) 0.84328(10) 0.0423(4) Uani 1.0 2 d .
O33 O 0.10213(14) 0.98089(13) 0.85321(10) 0.0458(4) Uani 1.0 2 d .
O42 O 0.15275(14) 0.68430(13) 0.91569(9) 0.0454(4) Uani 1.0 2 d .
O43 O 0.29387(15) 0.75505(14) 0.88347(10) 0.0495(4) Uani 1.0 2 d .
O21 O 0.15714(12) 0.77638(11) 0.72889(8) 0.0343(3) Uani 1.0 2 d .
O12 O 0.19478(14) 0.98877(13) 0.67114(10) 0.0481(4) Uani 1.0 2 d .
O15 O 0.35761(15) 0.93783(14) 0.82046(10) 0.0501(4) Uani 1.0 2 d .
N9 N 0.37637(16) 0.78350(16) 0.69487(12) 0.0450(4) Uani 1.0 2 d .
N5 N 0.10111(16) 0.59326(14) 0.74693(11) 0.0391(4) Uani 1.0 2 d .
N1 N -0.09719(16) 0.71982(15) 0.88946(12) 0.0436(4) Uani 1.0 2 d .
C69 C 0.53437(18) 0.71762(16) 0.37236(12) 0.0353(4) Uani 1.0 2 d .
C51 C 0.45791(18) 0.79507(17) 0.21111(12) 0.0360(4) Uani 1.0 2 d .
C31 C -0.00386(18) 0.98722(16) 0.86260(13) 0.0374(4) Uani 1.0 2 d .
C63 C 0.32630(19) 0.71529(17) 0.32184(13) 0.0392(5) Uani 1.0 2 d .
C59 C 0.3351(2) 1.08348(18) 0.42974(13) 0.0427(5) Uani 1.0 2 d .
C60 C 0.2164(3) 1.14027(18) 0.41195(14) 0.0470(5) Uani 1.0 2 d .
C74 C 0.6374(2) 0.74289(17) 0.36178(14) 0.0425(5) Uani 1.0 2 d .
C62 C 0.22436(19) 0.97557(17) 0.33669(14) 0.0412(5) Uani 1.0 2 d .
C57 C 0.34486(18) 0.91395(16) 0.35387(11) 0.0338(4) Uani 1.0 2 d .
C7 C 0.24099(19) 0.68043(17) 0.68492(13) 0.0405(5) Uani 1.0 2 d .
C41 C 0.24964(19) 0.69584(17) 0.92842(13) 0.0404(5) Uani 1.0 2 d .
C70 C 0.5384(2) 0.63642(17) 0.43743(13) 0.0408(5) Uani 1.0 2 d .
C61 C 0.1605(2) 1.08563(18) 0.36508(15) 0.0474(5) Uani 1.0 2 d .
C64 C 0.2411(3) 0.7296(2) 0.39137(15) 0.0481(5) Uani 1.0 2 d .
C72 C 0.7338(3) 0.61590(19) 0.47799(15) 0.0513(6) Uani 1.0 2 d .
C11 C 0.2329(3) 0.9184(3) 0.59539(14) 0.0514(6) Uani 1.0 2 d .
C73 C 0.7347(2) 0.69403(19) 0.41345(15) 0.0478(5) Uani 1.0 2 d .
C52 C 0.5552(3) 0.7094(2) 0.17024(15) 0.0500(6) Uani 1.0 2 d .
C56 C 0.3947(2) 0.8840(2) 0.15587(14) 0.0484(5) Uani 1.0 2 d .
C30 C -0.0950(3) 1.0947(3) 0.9008(2) 0.0637(8) Uani 1.0 2 d .
C10 C 0.3603(3) 0.8412(3) 0.60755(15) 0.0565(6) Uani 1.0 2 d .
C2 C -0.0660(3) 0.5988(2) 0.91427(16) 0.0522(6) Uani 1.0 2 d .
C4 C 0.0950(3) 0.49472(18) 0.79843(17) 0.0519(6) Uani 1.0 2 d .
C6 C 0.22879(19) 0.57265(17) 0.72384(14) 0.0432(5) Uani 1.0 2 d .
C40 C 0.3171(3) 0.6313(3) 1.00534(18) 0.0661(8) Uani 1.0 2 d .
C65 C 0.1655(3) 0.6708(3) 0.39849(18) 0.0602(7) Uani 1.0 2 d .
C14 C 0.4642(3) 0.9001(3) 0.76476(19) 0.0614(7) Uani 1.0 2 d .
C8 C 0.3708(2) 0.6700(2) 0.69341(17) 0.0520(6) Uani 1.0 2 d .
C55 C 0.4232(3) 0.8861(3) 0.06677(16) 0.0637(7) Uani 1.0 2 d .
C54 C 0.5182(3) 0.7990(3) 0.02935(16) 0.0645(8) Uani 1.0 2 d .
C53 C 0.5849(3) 0.7110(3) 0.08128(17) 0.0611(7) Uani 1.0 2 d .
C68 C 0.3313(3) 0.6361(3) 0.26026(17) 0.0642(8) Uani 1.0 2 d .
C67 C 0.2559(4) 0.5764(4) 0.2677(3) 0.0873(11) Uani 1.0 2 d .
C66 C 0.1722(4) 0.5950(3) 0.3354(2) 0.0775(10) Uani 1.0 2 d .
C58 C 0.39689(18) 0.97266(16) 0.40148(12) 0.0364(4) Uani 1.0 2 d .
C71 C 0.6353(3) 0.58668(19) 0.48965(14) 0.0497(6) Uani 1.0 2 d .
C18 C 0.0369(3) 0.6083(2) 0.66620(15) 0.0497(6) Uani 1.0 2 d .
C3 C -0.0278(3) 0.5150(2) 0.84067(17) 0.0562(6) Uani 1.0 2 d .
C16 C -0.2062(3) 0.7635(3) 0.83911(19) 0.0612(7) Uani 1.0 2 d .
C13 C 0.4847(2) 0.7833(3) 0.73474(19) 0.0596(7) Uani 1.0 2 d .
C19 C 0.0810(3) 1.0778(3) 0.6620(2) 0.0743(9) Uani 1.0 2 d .
C20 C 0.3201(3) 1.0534(3) 0.8449(2) 0.0681(8) Uani 1.0 2 d .
C17 C -0.1237(3) 0.7831(3) 0.97236(18) 0.0664(8) Uani 1.0 2 d .
B50 B 0.4169(2) 0.78505(17) 0.31521(13) 0.0335(5) Uani 1.0 2 d .
H59 H 0.3737 1.1190 0.4604 0.0512 Uiso 1.0 2 calc R
H60 H 0.1747 1.2136 0.4309 0.0564 Uiso 1.0 2 calc R
H62 H 0.1857 0.9413 0.3050 0.0495 Uiso 1.0 2 calc R
H70 H 0.4738 0.6149 0.4461 0.0489 Uiso 1.0 2 calc R
H61 H 0.0809 1.1224 0.3528 0.0569 Uiso 1.0 2 calc R
H64 H 0.2349 0.7805 0.4345 0.0577 Uiso 1.0 2 calc R
H72 H 0.7982 0.5837 0.5129 0.0615 Uiso 1.0 2 calc R
H52 H 0.6020 0.6488 0.2038 0.0600 Uiso 1.0 2 calc R
H56 H 0.3307 0.9445 0.1796 0.0581 Uiso 1.0 2 calc R
H65 H 0.1107 0.6827 0.4457 0.0723 Uiso 1.0 2 calc R
H55 H 0.3777 0.9467 0.0326 0.0764 Uiso 1.0 2 calc R
H54 H 0.5371 0.7997 -0.0301 0.0774 Uiso 1.0 2 calc R
H53 H 0.6502 0.6522 0.0570 0.0733 Uiso 1.0 2 calc R
H68 H 0.3861 0.6228 0.2130 0.0770 Uiso 1.0 2 calc R
H67 H 0.2628 0.5234 0.2261 0.1048 Uiso 1.0 2 calc R
H66 H 0.1207 0.5571 0.3389 0.0930 Uiso 1.0 2 calc R
H58 H 0.4761 0.9361 0.4148 0.0437 Uiso 1.0 2 calc R
H71 H 0.6338 0.5339 0.5323 0.0596 Uiso 1.0 2 calc R
H74 H 0.6406 0.7943 0.3185 0.0510 Uiso 1.0 2 calc R
H73 H 0.8004 0.7139 0.4046 0.0574 Uiso 1.0 2 calc R
H11A H 0.2273 0.9641 0.5430 0.0617 Uiso 1.0 2 calc R
H11B H 0.1837 0.8751 0.5908 0.0617 Uiso 1.0 2 calc R
H10A H 0.3861 0.7847 0.5626 0.0677 Uiso 1.0 2 calc R
H10B H 0.4103 0.8845 0.6010 0.0677 Uiso 1.0 2 calc R
H2A H -0.1346 0.5921 0.9459 0.0627 Uiso 1.0 2 calc R
H2B H -0.0022 0.5771 0.9540 0.0627 Uiso 1.0 2 calc R
H4A H 0.1517 0.4759 0.8435 0.0623 Uiso 1.0 2 calc R
H4B H 0.1185 0.4304 0.7605 0.0623 Uiso 1.0 2 calc R
H6A H 0.2611 0.5124 0.6820 0.0519 Uiso 1.0 2 calc R
H6B H 0.2741 0.5492 0.7755 0.0519 Uiso 1.0 2 calc R
H14A H 0.5313 0.8982 0.7962 0.0737 Uiso 1.0 2 calc R
H14B H 0.4555 0.9509 0.7152 0.0737 Uiso 1.0 2 calc R
H8A H 0.4009 0.6290 0.7465 0.0624 Uiso 1.0 2 calc R
H8B H 0.4206 0.6280 0.6448 0.0624 Uiso 1.0 2 calc R
H3A H -0.0858 0.5420 0.7965 0.0675 Uiso 1.0 2 calc R
H3B H -0.0286 0.4436 0.8629 0.0675 Uiso 1.0 2 calc R
H13A H 0.5519 0.7584 0.6925 0.0715 Uiso 1.0 2 calc R
H13B H 0.5034 0.7311 0.7838 0.0715 Uiso 1.0 2 calc R
H7 H 0.2243 0.6867 0.6232 0.0486 Uiso 1.0 2 calc R
H30A H -0.0552 1.1399 0.9211 0.0955 Uiso 1.0 2 calc R
H30B H -0.1394 1.0766 0.9486 0.0955 Uiso 1.0 2 calc R
H30C H -0.1482 1.1360 0.8571 0.0955 Uiso 1.0 2 calc R
H40A H 0.3892 0.5718 0.9848 0.0991 Uiso 1.0 2 calc R
H40B H 0.2687 0.5996 1.0397 0.0991 Uiso 1.0 2 calc R
H40C H 0.3362 0.6815 1.0403 0.0991 Uiso 1.0 2 calc R
H18A H 0.0715 0.5411 0.6323 0.0746 Uiso 1.0 2 calc R
H18B H 0.0428 0.6709 0.6331 0.0746 Uiso 1.0 2 calc R
H18C H -0.0454 0.6226 0.6808 0.0746 Uiso 1.0 2 calc R
H16A H -0.2704 0.7527 0.8725 0.0918 Uiso 1.0 2 calc R
H16B H -0.1913 0.7235 0.7855 0.0918 Uiso 1.0 2 calc R
H16C H -0.2271 0.8424 0.8269 0.0918 Uiso 1.0 2 calc R
H19A H 0.0849 1.1242 0.6126 0.1114 Uiso 1.0 2 calc R
H19B H 0.0588 1.1226 0.7135 0.1114 Uiso 1.0 2 calc R
H19C H 0.0227 1.0462 0.6539 0.1114 Uiso 1.0 2 calc R
H20A H 0.3859 1.0657 0.8669 0.1021 Uiso 1.0 2 calc R
H20B H 0.2566 1.0705 0.8891 0.1021 Uiso 1.0 2 calc R
H20C H 0.2927 1.1013 0.7950 0.1021 Uiso 1.0 2 calc R
H17A H -0.1502 0.8624 0.9597 0.0995 Uiso 1.0 2 calc R
H17B H -0.0531 0.7595 1.0044 0.0995 Uiso 1.0 2 calc R
H17C H -0.1850 0.7680 1.0064 0.0995 Uiso 1.0 2 calc R

loop_
_atom_site_aniso_label
_atom_site_aniso_U_11
_atom_site_aniso_U_22
_atom_site_aniso_U_33
_atom_site_aniso_U_12
_atom_site_aniso_U_13
_atom_site_aniso_U_23
Ni1 0.02974(14) 0.03307(13) 0.03164(13) -0.01007(11) 0.00008(9) -0.00317(9)
Ni2 0.03057(14) 0.04073(15) 0.03182(13) -0.01368(11) 0.00282(10) -0.00212(10)
O32 0.0323(8) 0.0386(7) 0.0530(9) -0.0102(7) 0.0037(6) -0.0104(6)
O33 0.0389(8) 0.0506(9) 0.0498(9) -0.0195(7) 0.0089(7) -0.0165(7)
O42 0.0461(9) 0.0558(9) 0.0377(8) -0.0229(8) -0.0088(7) 0.0079(7)
O43 0.0454(9) 0.0628(10) 0.0456(9) -0.0263(8) -0.0115(7) 0.0117(7)
O21 0.0307(7) 0.0351(7) 0.0319(7) -0.0074(6) 0.0031(5) -0.0043(5)
O12 0.0441(9) 0.0512(9) 0.0434(8) -0.0132(8) 0.0008(7) 0.0060(7)
O15 0.0453(9) 0.0629(10) 0.0508(9) -0.0309(8) -0.0001(7) -0.0004(8)
N9 0.0307(9) 0.0523(10) 0.0457(10) -0.0102(8) 0.0073(8) -0.0026(8)
N5 0.0408(10) 0.0327(8) 0.0402(9) -0.0098(8) -0.0033(7) -0.0038(7)
N1 0.0391(10) 0.0468(10) 0.0452(10) -0.0180(9) 0.0037(8) -0.0010(8)
C69 0.0350(10) 0.0325(9) 0.0339(9) -0.0076(8) -0.0019(8) -0.0037(7)
C51 0.0361(10) 0.0402(10) 0.0329(9) -0.0155(9) -0.0039(8) -0.0005(8)
C31 0.0358(10) 0.0374(10) 0.0354(10) -0.0100(9) 0.0009(8) -0.0060(8)
C63 0.0405(11) 0.0394(10) 0.0387(10) -0.0156(9) -0.0106(8) 0.0050(8)
C59 0.0490(13) 0.0425(11) 0.0383(10) -0.0189(10) -0.0040(9) -0.0046(8)
C60 0.0525(14) 0.0348(10) 0.0442(11) -0.0058(10) -0.0043(10) -0.0032(8)
C74 0.0417(12) 0.0372(10) 0.0451(11) -0.0110(9) -0.0045(9) 0.0004(8)
C62 0.0377(11) 0.0387(10) 0.0441(11) -0.0097(9) -0.0092(9) -0.0038(8)
C57 0.0355(10) 0.0358(9) 0.0285(9) -0.0123(8) -0.0014(7) 0.0017(7)
C7 0.0385(11) 0.0410(10) 0.0354(10) -0.0086(9) 0.0071(8) -0.0100(8)
C41 0.0392(11) 0.0434(11) 0.0359(10) -0.0121(9) -0.0080(8) 0.0021(8)
C70 0.0401(11) 0.0370(10) 0.0385(10) -0.0074(9) -0.0017(8) -0.0001(8)
C61 0.0419(12) 0.0408(11) 0.0507(12) -0.0047(10) -0.0117(10) -0.0001(9)
C64 0.0475(13) 0.0513(12) 0.0481(12) -0.0219(11) -0.0032(10) 0.0028(10)
C72 0.0465(13) 0.0469(12) 0.0478(12) -0.0013(11) -0.0159(10) -0.0058(10)
C11 0.0537(14) 0.0651(14) 0.0330(10) -0.0217(12) 0.0033(9) 0.0057(10)
C73 0.0387(12) 0.0472(12) 0.0552(13) -0.0125(10) -0.0063(10) -0.0111(10)
C52 0.0498(13) 0.0490(12) 0.0428(12) -0.0101(11) 0.0006(10) -0.0025(9)
C56 0.0417(12) 0.0549(13) 0.0427(12) -0.0125(11) -0.0046(9) 0.0088(10)
C30 0.0446(14) 0.0489(13) 0.090(2) -0.0080(12) 0.0052(13) -0.0295(13)
C10 0.0555(15) 0.0702(16) 0.0397(12) -0.0227(13) 0.0172(11) -0.0039(11)
C2 0.0558(15) 0.0534(13) 0.0516(13) -0.0269(12) 0.0005(11) 0.0084(10)
C4 0.0589(15) 0.0335(10) 0.0601(14) -0.0141(11) -0.0047(11) 0.0007(10)
C6 0.0380(11) 0.0364(10) 0.0467(11) -0.0042(9) -0.0001(9) -0.0100(9)
C40 0.0678(18) 0.0708(17) 0.0630(16) -0.0285(15) -0.0311(14) 0.0261(13)
C65 0.0538(15) 0.0710(16) 0.0603(15) -0.0302(14) -0.0062(12) 0.0187(13)
C14 0.0384(13) 0.0842(19) 0.0693(16) -0.0331(14) 0.0043(11) -0.0017(14)
C8 0.0383(12) 0.0482(12) 0.0592(14) -0.0063(10) 0.0095(11) -0.0096(10)
C55 0.0551(16) 0.0870(19) 0.0433(13) -0.0219(15) -0.0082(11) 0.0180(13)
C54 0.0589(16) 0.105(3) 0.0336(11) -0.0371(17) 0.0028(11) 0.0008(13)
C53 0.0554(15) 0.0763(17) 0.0481(13) -0.0223(14) 0.0119(12) -0.0188(12)
C68 0.085(2) 0.0744(17) 0.0513(14) -0.0502(17) -0.0026(13) -0.0090(12)
C67 0.123(4) 0.107(3) 0.0699(19) -0.085(3) -0.011(2) -0.0109(18)
C66 0.090(3) 0.101(3) 0.0752(19) -0.072(3) -0.0279(17) 0.0217(17)
C58 0.0336(10) 0.0405(10) 0.0340(9) -0.0131(9) -0.0018(8) 0.0004(8)
C71 0.0525(14) 0.0465(12) 0.0383(11) -0.0058(11) -0.0083(10) 0.0074(9)
C18 0.0510(14) 0.0499(12) 0.0451(12) -0.0142(11) -0.0076(10) -0.0097(10)
C3 0.0679(17) 0.0464(12) 0.0640(15) -0.0331(13) -0.0040(12) 0.0045(11)
C16 0.0365(13) 0.0687(16) 0.0738(17) -0.0167(12) -0.0010(12) 0.0102(13)
C13 0.0279(11) 0.0723(17) 0.0744(17) -0.0156(12) 0.0024(11) 0.0004(13)
C19 0.0583(18) 0.0666(17) 0.0750(19) -0.0012(15) 0.0011(14) 0.0168(14)
C20 0.078(2) 0.0768(18) 0.0674(17) -0.0510(17) 0.0098(15) -0.0170(14)
C17 0.0741(19) 0.0757(18) 0.0577(15) -0.0418(16) 0.0303(14) -0.0192(13)
B50 0.0346(11) 0.0321(10) 0.0322(10) -0.0108(9) -0.0038(8) 0.0004(8)

loop_
_atom_type_symbol
_atom_type_description
_atom_type_scat_dispersion_real
_atom_type_scat_dispersion_imag
_atom_type_scat_source
C C 0.0033 0.0016
;
International Tables for Crystallography
(1992, Vol. C, Tables 4.2.6.8 and 6.1.1.4)
;
H H 0.0000 0.0000
;
International Tables for Crystallography
(1992, Vol. C, Table 6.1.1.4)
;
B B 0.0013 0.0007
;
International Tables for Crystallography
(1992, Vol. C, Tables 4.2.6.8 and 6.1.1.4)
;
N N 0.0061 0.0033
;
International Tables for Crystallography
(1992, Vol. C, Tables 4.2.6.8 and 6.1.1.4)
;
Ni Ni 0.3393 1.1124
;
International Tables for Crystallography
(1992, Vol. C, Tables 4.2.6.8 and 6.1.1.4)
;
O O 0.0106 0.0060
;
International Tables for Crystallography
(1992, Vol. C, Tables 4.2.6.8 and 6.1.1.4)
;

loop_
_geom_angle_atom_site_label_1
_geom_angle_atom_site_label_2
_geom_angle_atom_site_label_3
_geom_angle
_geom_angle_publ_flag
O32 Ni1 O42 104.70(7) yes
O32 Ni1 O21 92.78(7) yes
O32 Ni1 N5 158.39(7) yes
O32 Ni1 N1 86.65(8) yes
O42 Ni1 O21 101.49(8) yes
O42 Ni1 N5 96.88(7) yes
O42 Ni1 N1 90.72(8) yes
O21 Ni1 N5 81.79(8) yes
O21 Ni1 N1 167.49(7) yes
N5 Ni1 N1 94.18(8) yes
O33 Ni2 O43 95.04(7) yes
O33 Ni2 O21 103.77(8) yes
O33 Ni2 O12 89.68(7) yes
O33 Ni2 O15 91.49(8) yes
O33 Ni2 N9 167.08(8) yes
O43 Ni2 O21 92.70(8) yes
O43 Ni2 O12 172.66(7) yes
O43 Ni2 O15 86.06(8) yes
O43 Ni2 N9 95.39(8) yes
O21 Ni2 O12 91.62(8) yes
O21 Ni2 O15 164.75(6) yes
O21 Ni2 N9 83.33(9) yes
O12 Ni2 O15 88.22(8) yes
O12 Ni2 N9 79.23(7) yes
O15 Ni2 N9 81.65(9) yes
Ni1 O32 C31 132.29(13) yes
Ni2 O33 C31 126.53(16) yes
Ni1 O42 C41 127.52(15) yes
Ni2 O43 C41 133.67(16) yes
Ni1 O21 Ni2 108.96(7) yes
Ni1 O21 C7 116.01(14) yes
Ni2 O21 C7 112.63(14) yes
Ni2 O12 C11 104.63(14) yes
Ni2 O12 C19 122.91(17) yes
C11 O12 C19 111.9(2) yes
Ni2 O15 C14 111.13(18) yes
Ni2 O15 C20 121.95(18) yes
C14 O15 C20 113.1(3) yes
Ni2 N9 C10 111.09(13) yes
Ni2 N9 C8 102.10(15) yes
Ni2 N9 C13 105.26(15) yes
C10 N9 C8 112.8(2) yes
C10 N9 C13 111.5(3) yes
C8 N9 C13 113.41(18) yes
Ni1 N5 C4 115.25(14) yes
Ni1 N5 C6 100.69(15) yes
Ni1 N5 C18 111.93(13) yes
C4 N5 C6 108.85(16) yes
C4 N5 C18 110.3(3) yes
C6 N5 C18 109.31(18) yes
Ni1 N1 C2 112.06(14) yes
Ni1 N1 C16 110.07(16) yes
Ni1 N1 C17 109.2(2) yes
C2 N1 C16 111.0(3) yes
C2 N1 C17 106.38(19) yes
C16 N1 C17 108.00(19) yes
C74 C69 C70 114.90(19) yes
C74 C69 B50 121.20(18) yes
C70 C69 B50 123.8(2) yes
C52 C51 C56 114.51(19) yes
C52 C51 B50 121.73(17) yes
C56 C51 B50 123.60(16) yes
O32 C31 O33 125.63(17) yes
O32 C31 C30 117.6(3) yes
O33 C31 C30 116.7(3) yes
C64 C63 C68 115.1(3) yes
C64 C63 B50 122.2(2) yes
C68 C63 B50 122.7(3) yes
C60 C59 C58 120.0(3) yes
C59 C60 C61 119.0(2) yes
C69 C74 C73 122.8(2) yes
C57 C62 C61 123.2(3) yes
C62 C57 C58 114.66(18) yes
C62 C57 B50 120.7(2) yes
C58 C57 B50 124.57(18) yes
O21 C7 C6 109.42(17) yes
O21 C7 C8 111.9(2) yes
C6 C7 C8 108.42(17) yes
O42 C41 O43 126.22(19) yes
O42 C41 C40 116.3(3) yes
O43 C41 C40 117.5(3) yes
C69 C70 C71 122.9(3) yes
C60 C61 C62 119.9(2) yes
C63 C64 C65 122.9(3) yes
C73 C72 C71 119.0(3) yes
O12 C11 C10 106.2(2) yes
C74 C73 C72 120.3(3) yes
C51 C52 C53 122.8(2) yes
C51 C56 C55 123.1(2) yes
N9 C10 C11 112.3(2) yes
N1 C2 C3 116.7(2) yes
N5 C4 C3 113.75(18) yes
N5 C6 C7 110.66(15) yes
C64 C65 C66 119.9(3) yes
O15 C14 C13 107.7(3) yes
N9 C8 C7 110.61(17) yes
C56 C55 C54 120.2(3) yes
C55 C54 C53 118.9(3) yes
C52 C53 C54 120.5(3) yes
C63 C68 C67 122.0(3) yes
C68 C67 C66 120.9(4) yes
C65 C66 C67 119.1(5) yes
C59 C58 C57 123.2(2) yes
C70 C71 C72 120.2(3) yes
C2 C3 C4 114.4(3) yes
N9 C13 C14 110.28(19) yes
C69 B50 C51 110.68(16) yes
C69 B50 C63 109.74(17) yes
C69 B50 C57 109.57(17) yes
C51 B50 C63 108.51(18) yes
C51 B50 C57 108.87(16) yes
C63 B50 C57 109.43(17) yes
C60 C59 H59 119.993 no
C58 C59 H59 119.992 no
C59 C60 H60 120.492 no
C61 C60 H60 120.483 no
C69 C74 H74 118.586 no
C73 C74 H74 118.578 no
C57 C62 H62 118.410 no
C61 C62 H62 118.403 no
O21 C7 H7 109.008 no
C6 C7 H7 109.017 no
C8 C7 H7 109.011 no
C69 C70 H70 118.573 no
C71 C70 H70 118.573 no
C60 C61 H61 120.054 no
C62 C61 H61 120.059 no
C63 C64 H64 118.526 no
C65 C64 H64 118.538 no
C73 C72 H72 120.511 no
C71 C72 H72 120.522 no
O12 C11 H11A 110.498 no
O12 C11 H11B 110.493 no
C10 C11 H11A 110.503 no
C10 C11 H11B 110.502 no
H11A C11 H11B 108.675 no
C74 C73 H73 119.874 no
C72 C73 H73 119.872 no
C51 C52 H52 118.598 no
C53 C52 H52 118.592 no
C51 C56 H56 118.449 no
C55 C56 H56 118.457 no
C31 C30 H30A 109.476 no
C31 C30 H30B 109.473 no
C31 C30 H30C 109.465 no
H30A C30 H30B 109.480 no
H30A C30 H30C 109.470 no
H30B C30 H30C 109.463 no
N9 C10 H10A 109.135 no
N9 C10 H10B 109.134 no
C11 C10 H10A 109.130 no
C11 C10 H10B 109.130 no
H10A C10 H10B 107.860 no
N1 C2 H2A 108.112 no
N1 C2 H2B 108.119 no
C3 C2 H2A 108.118 no
C3 C2 H2B 108.123 no
H2A C2 H2B 107.309 no
N5 C4 H4A 108.816 no
N5 C4 H4B 108.816 no
C3 C4 H4A 108.805 no
C3 C4 H4B 108.806 no
H4A C4 H4B 107.675 no
N5 C6 H6A 109.513 no
N5 C6 H6B 109.510 no
C7 C6 H6A 109.514 no
C7 C6 H6B 109.517 no
H6A C6 H6B 108.078 no
C41 C40 H40A 109.480 no
C41 C40 H40B 109.473 no
C41 C40 H40C 109.471 no
H40A C40 H40B 109.464 no
H40A C40 H40C 109.469 no
H40B C40 H40C 109.470 no
C64 C65 H65 120.024 no
C66 C65 H65 120.027 no
O15 C14 H14A 110.172 no
O15 C14 H14B 110.177 no
C13 C14 H14A 110.172 no
C13 C14 H14B 110.179 no
H14A C14 H14B 108.474 no
N9 C8 H8A 109.529 no
N9 C8 H8B 109.525 no
C7 C8 H8A 109.527 no
C7 C8 H8B 109.524 no
H8A C8 H8B 108.082 no
C56 C55 H55 119.878 no
C54 C55 H55 119.883 no
C55 C54 H54 120.575 no
C53 C54 H54 120.571 no
C52 C53 H53 119.774 no
C54 C53 H53 119.769 no
C63 C68 H68 118.994 no
C67 C68 H68 119.008 no
C68 C67 H67 119.544 no
C66 C67 H67 119.537 no
C65 C66 H66 120.465 no
C67 C66 H66 120.464 no
C59 C58 H58 118.392 no
C57 C58 H58 118.391 no
C70 C71 H71 119.915 no
C72 C71 H71 119.927 no
N5 C18 H18A 109.476 no
N5 C18 H18B 109.481 no
N5 C18 H18C 109.481 no
H18A C18 H18B 109.464 no
H18A C18 H18C 109.459 no
H18B C18 H18C 109.467 no
C2 C3 H3A 108.664 no
C2 C3 H3B 108.657 no
C4 C3 H3A 108.668 no
C4 C3 H3B 108.661 no
H3A C3 H3B 107.593 no
N1 C16 H16A 109.468 no
N1 C16 H16B 109.469 no
N1 C16 H16C 109.473 no
H16A C16 H16B 109.471 no
H16A C16 H16C 109.474 no
H16B C16 H16C 109.473 no
N9 C13 H13A 109.607 no
N9 C13 H13B 109.598 no
C14 C13 H13A 109.600 no
C14 C13 H13B 109.593 no
H13A C13 H13B 108.134 no
O12 C19 H19A 109.470 no
O12 C19 H19B 109.471 no
O12 C19 H19C 109.465 no
H19A C19 H19B 109.471 no
H19A C19 H19C 109.481 no
H19B C19 H19C 109.470 no
O15 C20 H20A 109.464 no
O15 C20 H20B 109.473 no
O15 C20 H20C 109.472 no
H20A C20 H20B 109.468 no
H20A C20 H20C 109.471 no
H20B C20 H20C 109.479 no
N1 C17 H17A 109.469 no
N1 C17 H17B 109.466 no
N1 C17 H17C 109.464 no
H17A C17 H17B 109.483 no
H17A C17 H17C 109.471 no
H17B C17 H17C 109.474 no

loop_
_geom_bond_atom_site_label_1
_geom_bond_atom_site_label_2
_geom_bond_distance
_geom_bond_publ_flag
Ni1 O32 2.0163(17) yes
Ni1 O42 1.9972(17) yes
Ni1 O21 1.9746(17) yes
Ni1 N5 2.134(2) yes
Ni1 N1 2.154(3) yes
Ni2 O33 1.9908(16) yes
Ni2 O43 2.0587(18) yes
Ni2 O21 2.0085(18) yes
Ni2 O12 2.2121(19) yes
Ni2 O15 2.136(3) yes
Ni2 N9 2.0891(19) yes
O32 C31 1.263(3) yes
O33 C31 1.262(3) yes
O42 C41 1.274(4) yes
O43 C41 1.255(4) yes
O21 C7 1.424(3) yes
O12 C11 1.444(3) yes
O12 C19 1.430(3) yes
O15 C14 1.435(4) yes
O15 C20 1.433(4) yes
N9 C10 1.499(3) yes
N9 C8 1.488(4) yes
N9 C13 1.493(4) yes
N5 C4 1.492(4) yes
N5 C6 1.495(3) yes
N5 C18 1.482(4) yes
N1 C2 1.493(4) yes
N1 C16 1.487(4) yes
N1 C17 1.491(4) yes
C69 C74 1.412(4) yes
C69 C70 1.408(3) yes
C69 B50 1.653(3) yes
C51 C52 1.402(3) yes
C51 C56 1.400(3) yes
C51 B50 1.664(3) yes
C31 C30 1.512(3) yes
C63 C64 1.407(4) yes
C63 C68 1.400(4) yes
C63 B50 1.666(4) yes
C59 C60 1.388(4) yes
C59 C58 1.402(3) yes
C60 C61 1.398(4) yes
C74 C73 1.396(4) yes
C62 C57 1.412(3) yes
C62 C61 1.398(3) yes
C57 C58 1.409(4) yes
C57 B50 1.661(3) yes
C7 C6 1.544(4) yes
C7 C8 1.550(4) yes
C41 C40 1.516(4) yes
C70 C71 1.400(4) yes
C64 C65 1.396(5) yes
C72 C73 1.388(4) yes
C72 C71 1.388(5) yes
C11 C10 1.507(4) yes
C52 C53 1.396(4) yes
C56 C55 1.396(4) yes
C2 C3 1.518(4) yes
C4 C3 1.522(5) yes
C65 C66 1.380(5) yes
C14 C13 1.510(5) yes
C55 C54 1.375(4) yes
C54 C53 1.374(4) yes
C68 C67 1.404(7) yes
C67 C66 1.369(6) yes
C59 H59 0.930 no
C60 H60 0.930 no
C74 H74 0.930 no
C62 H62 0.930 no
C7 H7 0.980 no
C70 H70 0.930 no
C61 H61 0.930 no
C64 H64 0.930 no
C72 H72 0.930 no
C11 H11A 0.970 no
C11 H11B 0.970 no
C73 H73 0.930 no
C52 H52 0.930 no
C56 H56 0.930 no
C30 H30A 0.960 no
C30 H30B 0.960 no
C30 H30C 0.960 no
C10 H10A 0.970 no
C10 H10B 0.970 no
C2 H2A 0.970 no
C2 H2B 0.970 no
C4 H4A 0.970 no
C4 H4B 0.970 no
C6 H6A 0.970 no
C6 H6B 0.970 no
C40 H40A 0.960 no
C40 H40B 0.960 no
C40 H40C 0.960 no
C65 H65 0.930 no
C14 H14A 0.970 no
C14 H14B 0.970 no
C8 H8A 0.970 no
C8 H8B 0.970 no
C55 H55 0.930 no
C54 H54 0.930 no
C53 H53 0.930 no
C68 H68 0.930 no
C67 H67 0.930 no
C66 H66 0.930 no
C58 H58 0.930 no
C71 H71 0.930 no
C18 H18A 0.960 no
C18 H18B 0.960 no
C18 H18C 0.960 no
C3 H3A 0.970 no
C3 H3B 0.970 no
C16 H16A 0.960 no
C16 H16B 0.960 no
C16 H16C 0.960 no
C13 H13A 0.970 no
C13 H13B 0.970 no
C19 H19A 0.960 no
C19 H19B 0.960 no
C19 H19C 0.960 no
C20 H20A 0.960 no
C20 H20B 0.960 no
C20 H20C 0.960 no
C17 H17A 0.960 no
C17 H17B 0.960 no
C17 H17C 0.960 no

loop_
_geom_contact_atom_site_label_1
_geom_contact_atom_site_label_2
_geom_contact_distance
_geom_contact_publ_flag
_geom_contact_site_symmetry_2
Ni1 O33 3.403(3) no .
Ni1 O43 3.284(3) no .
Ni1 C3 3.435(4) no .
Ni2 O32 3.251(3) no .
Ni2 O42 3.464(3) no .
O32 C16 3.278(5) no .
O32 C17 2.917(4) no .
O33 C41 3.588(3) no .
O33 C19 3.142(4) no .
O33 C20 3.130(5) no .
O42 C2 3.255(4) no .
O42 C4 3.397(4) no .
O42 C6 3.257(3) no .
O42 C17 3.183(4) no .
O43 C7 3.417(4) no .
O43 C8 3.123(4) no .
O43 C13 3.268(4) no .
O21 C31 3.354(3) no .
O21 C41 3.335(3) no .
O21 C11 3.029(4) no .
O21 C10 3.343(4) no .
O21 C18 3.248(4) no .
O12 C14 3.434(4) no .
O12 C20 3.449(5) no .
O15 C10 3.549(4) no .
N5 C2 3.165(4) no .
N1 C4 3.239(3) no .
C69 C64 3.512(4) no .
C69 C72 2.861(4) no .
C69 C52 3.112(4) no .
C69 C68 3.596(5) no .
C69 C58 3.089(3) no .
C51 C74 3.172(4) no .
C51 C62 3.430(3) no .
C51 C54 2.853(4) no .
C51 C68 3.047(5) no .
C31 C19 3.493(5) no .
C63 C62 3.100(4) no .
C63 C70 3.057(4) no .
C63 C52 3.498(4) no .
C63 C56 3.552(4) no .
C63 C66 2.850(6) no .
C59 C62 2.768(4) no .
C60 C57 2.868(3) no .
C74 C57 3.401(4) no .
C74 C52 3.277(4) no .
C74 C58 3.306(3) no .
C74 C71 2.764(4) no .
C62 C64 3.173(4) no .
C62 C56 3.327(4) no .
C57 C64 3.107(4) no .
C57 C56 3.082(4) no .
C7 C11 3.276(4) no .
C7 C10 3.114(5) no .
C7 C18 3.005(5) no .
C70 C64 3.465(4) no .
C70 C73 2.764(4) no .
C61 C58 2.768(4) no .
C64 C67 2.743(5) no .
C11 C8 3.337(4) no .
C52 C55 2.746(4) no .
C52 C68 3.411(5) no .
C56 C53 2.741(4) no .
C10 C14 3.057(5) no .
C65 C68 2.762(5) no .
C18 C3 3.080(4) no .
C3 C16 3.096(4) no .
O32 C62 3.588(3) no 2_576
C62 O32 3.588(3) no 2_576
C2 C2 3.595(4) no 2_567
Ni1 H2B 3.1704 no .
Ni1 H4A 3.2302 no .
Ni1 H6B 2.9969 no .
Ni1 H7 3.4947 no .
Ni1 H18B 3.0426 no .
Ni1 H18C 3.1905 no .
Ni1 H16B 3.1040 no .
Ni1 H16C 3.0814 no .
Ni1 H17A 3.1054 no .
Ni1 H17B 3.0470 no .
Ni2 H11B 3.0540 no .
Ni2 H10B 3.4579 no .
Ni2 H14B 3.3435 no .
Ni2 H8A 3.0160 no .
Ni2 H13B 3.0682 no .
Ni2 H7 3.5007 no .
Ni2 H19B 3.3193 no .
Ni2 H19C 3.4054 no .
Ni2 H20B 3.2280 no .
Ni2 H20C 3.3416 no .
O32 H30A 3.1489 no .
O32 H30B 2.5766 no .
O32 H30C 2.6817 no .
O32 H16C 2.7804 no .
O32 H19C 3.5246 no .
O32 H17A 2.3828 no .
O32 H17B 3.1344 no .
O33 H30A 2.4148 no .
O33 H30B 3.0205 no .
O33 H30C 2.9307 no .
O33 H19B 2.7097 no .
O33 H19C 3.2635 no .
O33 H20B 2.6536 no .
O33 H20C 3.3139 no .
O42 H2B 2.7589 no .
O42 H4A 2.9459 no .
O42 H6B 2.7871 no .
O42 H40A 2.9354 no .
O42 H40B 2.4186 no .
O42 H40C 3.0336 no .
O42 H17A 3.5521 no .
O42 H17B 2.6226 no .
O43 H6B 3.2754 no .
O43 H8A 2.6571 no .
O43 H13B 2.8082 no .
O43 H40A 2.6802 no .
O43 H40B 3.1438 no .
O43 H40C 2.5723 no .
O21 H11B 2.5029 no .
O21 H6A 3.2249 no .
O21 H6B 2.8008 no .
O21 H8A 2.8684 no .
O21 H8B 3.2488 no .
O21 H18B 2.8023 no .
O21 H19C 3.4077 no .
O12 H10A 3.1989 no .
O12 H10B 2.6246 no .
O12 H14B 3.1420 no .
O12 H20C 3.0025 no .
O15 H10B 3.4473 no .
O15 H13A 3.2172 no .
O15 H13B 2.6242 no .
N9 H11A 3.3265 no .
N9 H11B 2.7758 no .
N9 H14A 3.3021 no .
N9 H14B 2.7112 no .
N9 H7 2.8925 no .
N5 H2B 3.3810 no .
N5 H3A 2.6632 no .
N5 H3B 3.3311 no .
N5 H7 2.8572 no .
N5 H16B 3.3257 no .
N1 H4A 3.4784 no .
N1 H3A 2.6990 no .
N1 H3B 3.3546 no .
N1 H18C 3.4268 no .
C69 H64 3.4954 no .
C69 H52 2.7473 no .
C69 H58 2.7139 no .
C69 H71 3.2956 no .
C69 H73 3.2956 no .
C51 H62 3.3776 no .
C51 H55 3.2861 no .
C51 H53 3.2858 no .
C51 H68 2.6750 no .
C51 H74 2.8601 no .
C31 H19B 3.0617 no .
C31 H19C 3.2998 no .
C31 H17A 3.1081 no .
C63 H62 2.7585 no .
C63 H70 2.6545 no .
C63 H52 3.5254 no .
C63 H65 3.2930 no .
C63 H67 3.2821 no .
C59 H61 3.2426 no .
C60 H62 3.2496 no .
C60 H58 3.2439 no .
C74 H70 3.2231 no .
C74 H72 3.2563 no .
C74 H52 2.8907 no .
C74 H58 2.6241 no .
C62 H60 3.2622 no .
C62 H64 2.8393 no .
C62 H56 2.6382 no .
C62 H58 3.2208 no .
C57 H59 3.3014 no .
C57 H61 3.3016 no .
C57 H64 2.7691 no .
C57 H56 2.7069 no .
C57 H74 3.3458 no .
C7 H11B 2.7134 no .
C7 H10A 3.1091 no .
C7 H18A 3.3646 no .
C7 H18B 2.6433 no .
C41 H6B 3.0047 no .
C41 H8A 3.2068 no .
C41 H17B 3.5824 no .
C70 H64 3.4431 no .
C70 H72 3.2587 no .
C70 H74 3.2226 no .
C61 H59 3.2438 no .
C61 H56 3.5335 no .
C64 H62 2.8383 no .
C64 H70 2.8163 no .
C64 H68 3.2175 no .
C64 H66 3.2462 no .
C72 H70 3.2452 no .
C72 H74 3.2433 no .
C11 H14B 3.5430 no .
C11 H7 3.0340 no .
C11 H19A 2.5762 no .
C11 H19B 3.2058 no .
C11 H19C 2.5774 no .
C73 H58 3.4731 no .
C73 H71 3.2340 no .
C52 H56 3.2028 no .
C52 H54 3.2476 no .
C52 H68 2.7292 no .
C52 H74 2.9824 no .
C56 H62 3.1974 no .
C56 H52 3.2034 no .
C56 H54 3.2458 no .
C56 H68 3.4763 no .
C30 H19B 3.4204 no .
C30 H17A 3.3844 no .
C10 H14B 2.7912 no .
C10 H8A 3.3045 no .
C10 H8B 2.6006 no .
C10 H13A 2.5856 no .
C10 H13B 3.2961 no .
C10 H7 3.0330 no .
C2 H4A 2.6928 no .
C2 H4B 3.3624 no .
C2 H16A 2.6187 no .
C2 H16B 2.6673 no .
C2 H16C 3.2811 no .
C2 H17A 3.2311 no .
C2 H17B 2.5945 no .
C2 H17C 2.5280 no .
C4 H2A 3.3534 no .
C4 H2B 2.6698 no .
C4 H6A 2.6854 no .
C4 H6B 2.5369 no .
C4 H18A 2.6159 no .
C4 H18B 3.2692 no .
C4 H18C 2.6328 no .
C6 H4A 2.5138 no .
C6 H4B 2.6798 no .
C6 H8A 2.5179 no .
C6 H8B 2.8795 no .
C6 H18A 2.6145 no .
C6 H18B 2.6030 no .
C6 H18C 3.2614 no .
C65 H67 3.2096 no .
C14 H10B 2.6854 no .
C14 H20A 2.5337 no .
C14 H20B 3.2077 no .
C14 H20C 2.6611 no .
C8 H11B 3.1906 no .
C8 H10A 2.4909 no .
C8 H10B 3.2392 no .
C8 H6A 2.8404 no .
C8 H6B 2.5416 no .
C8 H13A 2.8449 no .
C8 H13B 2.5575 no .
C55 H53 3.2085 no .
C54 H52 3.2324 no .
C54 H56 3.2298 no .
C53 H55 3.2091 no .
C53 H68 3.5440 no .
C68 H70 3.3971 no .
C68 H64 3.2138 no .
C68 H52 3.4198 no .
C68 H66 3.2542 no .
C67 H65 3.2110 no .
C66 H64 3.2324 no .
C66 H68 3.2404 no .
C58 H60 3.2588 no .
C58 H62 3.2204 no .
C58 H74 3.1930 no .
C71 H73 3.2336 no .
C18 H4A 3.2615 no .
C18 H4B 2.5521 no .
C18 H6A 2.5539 no .
C18 H6B 3.2616 no .
C18 H3A 2.7277 no .
C18 H7 2.8631 no .
C18 H16B 3.1094 no .
C3 H18A 3.4070 no .
C3 H18C 2.7578 no .
C3 H16A 3.3599 no .
C3 H16B 2.7952 no .
C16 H2A 2.5985 no .
C16 H2B 3.2751 no .
C16 H3A 2.7369 no .
C16 H18C 3.1700 no .
C16 H17A 2.5613 no .
C16 H17B 3.2450 no .
C16 H17C 2.6142 no .
C13 H10A 2.9824 no .
C13 H10B 2.4291 no .
C13 H8A 2.5536 no .
C13 H8B 2.8437 no .
C19 H11A 2.5394 no .
C19 H11B 2.6629 no .
C19 H20C 3.5091 no .
C20 H14A 2.6596 no .
C20 H14B 2.5592 no .
C17 H2A 2.5582 no .
C17 H2B 2.5038 no .
C17 H16A 2.5835 no .
C17 H16B 3.2465 no .
C17 H16C 2.5894 no .
B50 H62 2.7712 no .
B50 H70 2.8298 no .
B50 H64 2.8026 no .
B50 H52 2.7895 no .
B50 H56 2.8237 no .
B50 H68 2.8136 no .
B50 H58 2.8478 no .
B50 H74 2.7793 no .
H59 H60 2.3249 no .
H59 H58 2.3089 no .
H60 H61 2.3359 no .
H62 H61 2.3062 no .
H62 H64 2.7392 no .
H62 H56 2.5405 no .
H70 H64 2.8821 no .
H70 H71 2.3083 no .
H64 H65 2.3056 no .
H72 H71 2.3248 no .
H72 H73 2.3238 no .
H52 H53 2.3034 no .
H52 H68 2.7712 no .
H52 H74 2.8105 no .
H56 H55 2.3027 no .
H65 H66 2.3170 no .
H55 H54 2.3113 no .
H54 H53 2.3093 no .
H68 H67 2.3141 no .
H67 H66 2.2995 no .
H58 H74 2.5587 no .
H74 H73 2.3044 no .
H11A H10A 2.3967 no .
H11A H10B 2.2926 no .
H11A H19A 2.3600 no .
H11A H19B 3.4280 no .
H11A H19C 2.7932 no .
H11B H10A 2.3055 no .
H11B H10B 2.8259 no .
H11B H8B 3.4891 no .
H11B H7 2.3190 no .
H11B H19A 2.9795 no .
H11B H19B 3.5182 no .
H11B H19C 2.4953 no .
H10A H14B 3.5867 no .
H10A H8A 3.3799 no .
H10A H8B 2.2494 no .
H10A H13A 2.8576 no .
H10A H7 2.8159 no .
H10B H14A 3.4786 no .
H10B H14B 2.1772 no .
H10B H8B 3.2967 no .
H10B H13A 2.3642 no .
H10B H13B 3.3758 no .
H2A H4A 3.5129 no .
H2A H3A 2.3907 no .
H2A H3B 2.2406 no .
H2A H16A 2.3918 no .
H2A H16B 2.9067 no .
H2A H16C 3.4655 no .
H2A H17A 3.4197 no .
H2A H17B 2.8894 no .
H2A H17C 2.3189 no .
H2B H4A 2.4457 no .
H2B H4B 3.5122 no .
H2B H3A 2.8119 no .
H2B H3B 2.3853 no .
H2B H16A 3.4654 no .
H2B H16B 3.5605 no .
H2B H17A 3.4094 no .
H2B H17B 2.3341 no .
H2B H17C 2.7103 no .
H4A H6A 2.8534 no .
H4A H6B 2.2375 no .
H4A H3A 2.8226 no .
H4A H3B 2.3877 no .
H4A H18A 3.4402 no .
H4A H18C 3.5440 no .
H4B H6A 2.5745 no .
H4B H6B 2.8805 no .
H4B H3A 2.3864 no .
H4B H3B 2.2692 no .
H4B H18A 2.3582 no .
H4B H18B 3.4406 no .
H4B H18C 2.8091 no .
H6A H8A 2.9073 no .
H6A H8B 2.8855 no .
H6A H7 2.2719 no .
H6A H18A 2.3709 no .
H6A H18B 2.7884 no .
H6A H18C 3.4496 no .
H6B H8A 2.1768 no .
H6B H8B 3.0048 no .
H6B H7 2.8358 no .
H6B H18A 3.4527 no .
H6B H18B 3.5183 no .
H14A H13A 2.3829 no .
H14A H13B 2.3180 no .
H14A H20A 2.4393 no .
H14A H20B 3.4732 no .
H14A H20C 3.0711 no .
H14B H13A 2.3239 no .
H14B H13B 2.8325 no .
H14B H20A 2.7222 no .
H14B H20B 3.4661 no .
H14B H20C 2.4694 no .
H8A H13A 2.9820 no .
H8A H13B 2.2434 no .
H8A H7 2.8298 no .
H8B H13A 2.8691 no .
H8B H13B 2.9857 no .
H8B H7 2.2590 no .
H3A H18A 3.0691 no .
H3A H18B 3.5626 no .
H3A H18C 2.1500 no .
H3A H16A 2.9962 no .
H3A H16B 2.1939 no .
H3B H18C 3.5245 no .
H3B H16B 3.5758 no .
H7 H18A 3.1015 no .
H7 H18B 2.2936 no .
H30A H19B 3.3831 no .
H30A H20B 3.5582 no .
H30B H17A 2.8051 no .
H30C H19B 3.2013 no .
H18B H16B 3.4442 no .
H18C H16B 2.3351 no .
H16A H17A 2.8189 no .
H16A H17B 3.4751 no .
H16A H17C 2.4214 no .
H16B H17A 3.4488 no .
H16B H17C 3.4861 no .
H16C H17A 2.3710 no .
H16C H17B 3.4544 no .
H16C H17C 2.9058 no .
H19B H20C 3.1042 no .
Ni1 H61 3.2091 no 2_576
O32 H62 3.0953 no 2_576
O32 H61 3.1716 no 2_576
O32 H56 3.3453 no 2_576
O33 H30B 3.1366 no 2_577
O42 H30A 3.2911 no 2_577
O43 H54 3.5771 no 1_556
O43 H30B 3.4027 no 2_577
O21 H61 3.0251 no 2_576
O15 H55 3.3061 no 1_556
O15 H54 3.2575 no 1_556
C69 H10A 3.3019 no .
C69 H6A 3.1463 no 2_666
C51 H20A 3.2297 no 2_676
C31 H62 3.3823 no 2_576
C31 H30B 3.4038 no 2_577
C59 H58 3.3689 no 2_676
C59 H73 3.5610 no 2_676
C59 H11A 2.8580 no .
C59 H10B 3.5127 no .
C59 H10B 3.2864 no 2_676
C59 H14B 3.1857 no 2_676
C59 H13A 3.3304 no 2_676
C60 H73 3.4059 no 2_676
C60 H11A 2.9451 no .
C60 H18B 3.2572 no 2_576
C60 H18C 3.2937 no 2_576
C60 H16B 3.4236 no 2_576
C60 H19A 3.4239 no .
C74 H59 3.2916 no 2_676
C74 H4B 3.4413 no 2_666
C74 H6A 3.1132 no 2_666
C74 H20C 3.3525 no 2_676
C62 H11A 3.1811 no .
C62 H16C 3.3796 no 2_576
C62 H19C 3.1246 no 2_576
C57 H11A 3.1389 no .
C57 H10A 3.5391 no .
C57 H14B 3.5838 no 2_676
C41 H30A 3.3550 no 2_577
C41 H30B 3.3200 no 2_577
C70 H71 3.5708 no 2_666
C70 H10A 2.8083 no .
C70 H6A 3.0164 no 2_666
C70 H8B 3.4315 no .
C70 H8B 3.5146 no 2_666
C61 H11A 3.1007 no .
C61 H18B 3.1556 no 2_576
C61 H18C 3.5230 no 2_576
C61 H16B 3.4201 no 2_576
C61 H16C 3.2120 no 2_576
C61 H19C 3.3150 no 2_576
C64 H71 3.3368 no 2_666
C64 H11B 3.5488 no .
C64 H10A 3.5119 no .
C64 H7 3.5997 no .
C64 H19C 3.4848 no 2_576
C72 H59 3.2988 no 2_676
C72 H60 3.2186 no 2_676
C72 H6A 3.0049 no 2_666
C72 H18A 2.9391 no 2_666
C11 H64 3.0988 no .
C73 H59 2.9805 no 2_676
C73 H60 3.1589 no 2_676
C73 H4B 3.2314 no 2_666
C73 H6A 3.0666 no 2_666
C73 H18A 3.1079 no 2_666
C52 H4A 3.4448 no 2_666
C52 H6B 3.2807 no 2_666
C52 H40C 3.5745 no 1_554
C52 H20A 3.2595 no 2_676
C56 H14A 3.3761 no 2_676
C56 H30B 3.4535 no 2_576
C56 H30C 3.1330 no 2_576
C56 H40C 3.5240 no 1_554
C56 H16C 3.3291 no 2_576
C56 H20A 2.9819 no 2_676
C30 H62 3.5330 no 2_576
C30 H56 3.4197 no 2_576
C30 H40C 3.3280 no 2_577
C30 H17B 3.4753 no 2_577
C10 H59 3.5580 no 2_676
C10 H64 3.4194 no .
C10 H58 3.5768 no .
C2 H2A 3.5096 no 2_567
C2 H2B 2.8888 no 2_567
C4 H52 3.4336 no 2_666
C6 H52 3.0231 no 2_666
C40 H68 3.3511 no 1_556
C40 H30A 3.5605 no 2_577
C40 H30C 3.5857 no 2_577
C40 H40A 3.5349 no 2_667
C65 H72 3.3733 no 2_666
C65 H71 3.0365 no 2_666
C65 H19A 3.1834 no 2_576
C65 H19B 3.4912 no 2_576
C65 H19C 3.5693 no 2_576
C14 H54 3.4107 no 1_556
C14 H16A 3.5441 no 1_655
C55 H30B 3.3281 no 2_576
C55 H30C 3.5890 no 2_576
C55 H40C 3.2400 no 1_554
C55 H20A 2.8861 no 2_676
C54 H40C 3.1217 no 1_554
C54 H16A 3.3080 no 1_654
C54 H20A 2.9979 no 2_676
C54 H17C 3.4790 no 1_654
C53 H4A 3.4304 no 2_666
C53 H40C 3.3009 no 1_554
C53 H20A 3.1642 no 2_676
C53 H17C 3.2897 no 1_654
C68 H30C 3.4532 no 2_576
C68 H40C 3.4194 no 1_554
C67 H71 3.4743 no 2_666
C67 H3A 3.2280 no 2_566
C67 H40B 3.5155 no 1_554
C66 H72 3.1507 no 2_666
C66 H71 3.1400 no 2_666
C66 H3A 3.2167 no 2_566
C58 H59 3.4360 no 2_676
C58 H11A 2.9328 no .
C58 H10A 3.4290 no .
C58 H10B 3.2285 no .
C58 H10B 3.4938 no 2_676
C58 H14B 2.8689 no 2_676
C71 H70 3.4274 no 2_666
C71 H10A 3.2840 no .
C71 H6A 2.9664 no 2_666
C71 H8B 3.3240 no .
C18 H60 3.1359 no 2_576
C18 H61 3.2057 no 2_576
C18 H66 3.3754 no 2_566
C3 H67 3.3218 no 2_566
C3 H66 3.3511 no 2_566
C3 H2B 3.3298 no 2_567
C16 H56 3.4732 no 2_576
C16 H54 3.4919 no 1_456
C16 H14A 3.0995 no 1_455
C19 H62 3.3564 no 2_576
C19 H65 3.5033 no 2_576
C19 H73 3.5907 no 2_676
C20 H55 3.1580 no 1_556
C20 H74 3.2534 no 2_676
C20 H17A 3.4981 no 2_577
C20 H17C 3.1999 no 2_577
C17 H30A 3.2725 no 2_577
C17 H20B 2.8698 no 2_577
H59 C74 3.2916 no 2_676
H59 C72 3.2988 no 2_676
H59 C73 2.9805 no 2_676
H59 C10 3.5580 no 2_676
H59 C58 3.4360 no 2_676
H59 H58 2.6309 no 2_676
H59 H74 3.5998 no 2_676
H59 H73 3.1144 no 2_676
H59 H11A 3.3170 no .
H59 H10A 3.5852 no 2_676
H59 H10B 3.5440 no .
H59 H10B 2.7228 no 2_676
H59 H14B 3.2352 no 2_676
H59 H13A 3.0642 no 2_676
H60 C72 3.2186 no 2_676
H60 C73 3.1589 no 2_676
H60 C18 3.1359 no 2_576
H60 H72 2.9219 no 2_676
H60 H73 2.8107 no 2_676
H60 H11A 3.4364 no .
H60 H18A 3.5725 no 2_576
H60 H18B 2.7218 no 2_576
H60 H18C 2.7224 no 2_576
H60 H16B 3.4139 no 2_576
H60 H19A 3.2661 no .
H62 O32 3.0953 no 2_576
H62 C31 3.3823 no 2_576
H62 C30 3.5330 no 2_576
H62 C19 3.3564 no 2_576
H62 H30C 2.8521 no 2_576
H62 H16C 3.5528 no 2_576
H62 H19B 3.4135 no 2_576
H62 H19C 2.5219 no 2_576
H70 C71 3.4274 no 2_666
H70 H70 3.1945 no 2_666
H70 H71 2.7053 no 2_666
H70 H10A 2.7180 no .
H70 H6A 3.5141 no 2_666
H70 H8B 3.0867 no .
H70 H8B 3.2208 no 2_666
H61 Ni1 3.2091 no 2_576
H61 O32 3.1716 no 2_576
H61 O21 3.0251 no 2_576
H61 C18 3.2057 no 2_576
H61 H11B 3.2731 no 2_576
H61 H7 3.5853 no 2_576
H61 H18B 2.5084 no 2_576
H61 H18C 3.1633 no 2_576
H61 H16B 3.4086 no 2_576
H61 H16C 3.3044 no 2_576
H61 H19C 2.9074 no 2_576
H64 C11 3.0988 no .
H64 C10 3.4194 no .
H64 H11A 2.9164 no .
H64 H11B 2.6678 no .
H64 H10A 2.8062 no .
H64 H7 3.1194 no .
H64 H19C 3.4110 no 2_576
H72 C65 3.3733 no 2_666
H72 C66 3.1507 no 2_666
H72 H60 2.9219 no 2_676
H72 H65 3.2191 no 2_666
H72 H66 2.8418 no 2_666
H72 H6A 3.5133 no 2_666
H72 H18A 2.8198 no 2_666
H72 H18C 3.4774 no 1_655
H52 C4 3.4336 no 2_666
H52 C6 3.0231 no 2_666
H52 H4A 2.8651 no 2_666
H52 H4B 3.2381 no 2_666
H52 H6A 2.7610 no 2_666
H52 H6B 2.4290 no 2_666
H56 O32 3.3453 no 2_576
H56 C30 3.4197 no 2_576
H56 C16 3.4732 no 2_576
H56 H14A 3.1342 no 2_676
H56 H30B 3.2504 no 2_576
H56 H30C 2.8861 no 2_576
H56 H16C 2.5377 no 2_576
H56 H20A 3.4355 no 2_676
H56 H17A 3.4091 no 2_576
H65 C19 3.5033 no 2_576
H65 H72 3.2191 no 2_666
H65 H71 3.3106 no 2_666
H65 H7 3.1597 no .
H65 H18A 3.4494 no .
H65 H18B 2.9665 no .
H65 H19A 2.8648 no 2_576
H65 H19B 3.5729 no 2_576
H65 H19C 3.5628 no 2_576
H55 O15 3.3061 no 1_554
H55 C20 3.1580 no 1_554
H55 H30B 3.0270 no 2_576
H55 H16C 3.3931 no 2_576
H55 H20A 2.9419 no 1_554
H55 H20A 3.3104 no 2_676
H55 H20B 2.8219 no 1_554
H55 H17A 2.9096 no 2_576
H55 H17C 3.5655 no 2_576
H54 O43 3.5771 no 1_554
H54 O15 3.2575 no 1_554
H54 C14 3.4107 no 1_554
H54 C16 3.4919 no 1_654
H54 H14A 2.9115 no 1_554
H54 H13B 3.1326 no 1_554
H54 H40C 3.4435 no 1_554
H54 H16A 2.5767 no 1_654
H54 H20A 3.5670 no 1_554
H54 H20A 3.4815 no 2_676
H54 H17C 3.3373 no 1_654
H53 H2A 2.8904 no 1_654
H53 H4A 2.8515 no 2_666
H53 H6B 3.4898 no 2_666
H53 H40A 3.1933 no 2_666
H53 H40B 3.3754 no 2_666
H53 H16A 3.3177 no 1_654
H53 H17C 2.9771 no 1_654
H68 C40 3.3511 no 1_554
H68 H8A 3.3449 no 2_666
H68 H30C 3.5251 no 2_576
H68 H40A 3.5990 no 1_554
H68 H40B 3.1910 no 1_554
H68 H40C 2.7812 no 1_554
H67 C3 3.3218 no 2_566
H67 H3A 2.6474 no 2_566
H67 H3B 3.1249 no 2_566
H67 H13B 3.4125 no 2_666
H67 H40B 3.0061 no 1_554
H66 C18 3.3754 no 2_566
H66 C3 3.3511 no 2_566
H66 H72 2.8418 no 2_666
H66 H71 3.4914 no 2_666
H66 H4B 3.3310 no 2_566
H66 H3A 2.6273 no 2_566
H66 H3B 3.3791 no 2_566
H66 H18A 3.0627 no 2_566
H66 H18C 2.8271 no 2_566
H58 C59 3.3689 no 2_676
H58 C10 3.5768 no .
H58 H59 2.6309 no 2_676
H58 H58 3.3500 no 2_676
H58 H11A 3.4130 no .
H58 H10A 3.3386 no .
H58 H10B 3.0456 no .
H58 H10B 3.1093 no 2_676
H58 H14B 2.7028 no 2_676
H71 C70 3.5708 no 2_666
H71 C64 3.3368 no 2_666
H71 C65 3.0365 no 2_666
H71 C67 3.4743 no 2_666
H71 C66 3.1400 no 2_666
H71 H70 2.7053 no 2_666
H71 H65 3.3106 no 2_666
H71 H66 3.4914 no 2_666
H71 H10A 3.4867 no .
H71 H6A 3.4511 no 2_666
H71 H8B 2.8928 no .
H74 C20 3.2534 no 2_676
H74 H59 3.5998 no 2_676
H74 H4B 3.4225 no 2_666
H74 H14B 3.0602 no 2_676
H74 H20A 3.2848 no 2_676
H74 H20C 2.4477 no 2_676
H73 C59 3.5610 no 2_676
H73 C60 3.4059 no 2_676
H73 C19 3.5907 no 2_676
H73 H59 3.1144 no 2_676
H73 H60 2.8107 no 2_676
H73 H4B 3.0851 no 2_666
H73 H6A 3.5954 no 2_666
H73 H18A 3.0973 no 2_666
H73 H19A 2.9165 no 2_676
H73 H19B 3.5697 no 2_676
H11A C59 2.8580 no .
H11A C60 2.9451 no .
H11A C62 3.1811 no .
H11A C57 3.1389 no .
H11A C61 3.1007 no .
H11A C58 2.9328 no .
H11A H59 3.3170 no .
H11A H60 3.4364 no .
H11A H64 2.9164 no .
H11A H58 3.4130 no .
H11B C64 3.5488 no .
H11B H61 3.2731 no 2_576
H11B H64 2.6678 no .
H10A C69 3.3019 no .
H10A C57 3.5391 no .
H10A C70 2.8083 no .
H10A C64 3.5119 no .
H10A C58 3.4290 no .
H10A C71 3.2840 no .
H10A H59 3.5852 no 2_676
H10A H70 2.7180 no .
H10A H64 2.8062 no .
H10A H58 3.3386 no .
H10A H71 3.4867 no .
H10B C59 3.5127 no .
H10B C59 3.2864 no 2_676
H10B C58 3.2285 no .
H10B C58 3.4938 no 2_676
H10B H59 3.5440 no .
H10B H59 2.7228 no 2_676
H10B H58 3.0456 no .
H10B H58 3.1093 no 2_676
H2A C2 3.5096 no 2_567
H2A H53 2.8904 no 1_456
H2A H2B 2.6798 no 2_567
H2A H4A 3.3440 no 2_567
H2A H3B 3.5817 no 2_567
H2A H40B 3.4367 no 2_567
H2B C2 2.8888 no 2_567
H2B C3 3.3298 no 2_567
H2B H2A 2.6798 no 2_567
H2B H2B 2.3772 no 2_567
H2B H3B 2.8614 no 2_567
H4A C52 3.4448 no 2_666
H4A C53 3.4304 no 2_666
H4A H52 2.8651 no 2_666
H4A H53 2.8515 no 2_666
H4A H2A 3.3440 no 2_567
H4B C74 3.4413 no 2_666
H4B C73 3.2314 no 2_666
H4B H52 3.2381 no 2_666
H4B H66 3.3310 no 2_566
H4B H74 3.4225 no 2_666
H4B H73 3.0851 no 2_666
H6A C69 3.1463 no 2_666
H6A C74 3.1132 no 2_666
H6A C70 3.0164 no 2_666
H6A C72 3.0049 no 2_666
H6A C73 3.0666 no 2_666
H6A C71 2.9664 no 2_666
H6A H70 3.5141 no 2_666
H6A H72 3.5133 no 2_666
H6A H52 2.7610 no 2_666
H6A H71 3.4511 no 2_666
H6A H73 3.5954 no 2_666
H6B C52 3.2807 no 2_666
H6B H52 2.4290 no 2_666
H6B H53 3.4898 no 2_666
H14A C56 3.3761 no 2_676
H14A C16 3.0995 no 1_655
H14A H56 3.1342 no 2_676
H14A H54 2.9115 no 1_556
H14A H16A 2.7295 no 1_655
H14A H16B 3.2579 no 1_655
H14A H16C 2.8191 no 1_655
H14B C59 3.1857 no 2_676
H14B C57 3.5838 no 2_676
H14B C58 2.8689 no 2_676
H14B H59 3.2352 no 2_676
H14B H58 2.7028 no 2_676
H14B H74 3.0602 no 2_676
H8A H68 3.3449 no 2_666
H8B C70 3.4315 no .
H8B C70 3.5146 no 2_666
H8B C71 3.3240 no .
H8B H70 3.0867 no .
H8B H70 3.2208 no 2_666
H8B H71 2.8928 no .
H3A C67 3.2280 no 2_566
H3A C66 3.2167 no 2_566
H3A H67 2.6474 no 2_566
H3A H66 2.6273 no 2_566
H3B H67 3.1249 no 2_566
H3B H66 3.3791 no 2_566
H3B H2A 3.5817 no 2_567
H3B H2B 2.8614 no 2_567
H3B H40B 3.4250 no 2_567
H3B H17B 3.1378 no 2_567
H13A C59 3.3304 no 2_676
H13A H59 3.0642 no 2_676
H13A H16B 3.3963 no 1_655
H13B H54 3.1326 no 1_556
H13B H67 3.4125 no 2_666
H13B H16A 3.2672 no 1_655
H7 C64 3.5997 no .
H7 H61 3.5853 no 2_576
H7 H64 3.1194 no .
H7 H65 3.1597 no .
H30A O42 3.2911 no 2_577
H30A C41 3.3550 no 2_577
H30A C40 3.5605 no 2_577
H30A C17 3.2725 no 2_577
H30A H30B 3.5395 no 2_577
H30A H40B 3.4038 no 2_577
H30A H40C 3.3373 no 2_577
H30A H17A 3.1950 no 2_577
H30A H17B 2.5238 no 2_577
H30B O33 3.1366 no 2_577
H30B O43 3.4027 no 2_577
H30B C31 3.4038 no 2_577
H30B C41 3.3200 no 2_577
H30B C56 3.4535 no 2_576
H30B C55 3.3281 no 2_576
H30B H56 3.2504 no 2_576
H30B H55 3.0270 no 2_576
H30B H30A 3.5395 no 2_577
H30B H40C 3.1130 no 2_577
H30C C56 3.1330 no 2_576
H30C C40 3.5857 no 2_577
H30C C55 3.5890 no 2_576
H30C C68 3.4532 no 2_576
H30C H62 2.8521 no 2_576
H30C H56 2.8861 no 2_576
H30C H68 3.5251 no 2_576
H30C H40B 3.5368 no 2_577
H30C H40C 2.9873 no 2_577
H40A C40 3.5349 no 2_667
H40A H53 3.1933 no 2_666
H40A H68 3.5990 no 1_556
H40A H40A 2.6801 no 2_667
H40B C67 3.5155 no 1_556
H40B H53 3.3754 no 2_666
H40B H68 3.1910 no 1_556
H40B H67 3.0061 no 1_556
H40B H2A 3.4367 no 2_567
H40B H3B 3.4250 no 2_567
H40B H30A 3.4038 no 2_577
H40B H30C 3.5368 no 2_577
H40C C52 3.5745 no 1_556
H40C C56 3.5240 no 1_556
H40C C30 3.3280 no 2_577
H40C C55 3.2400 no 1_556
H40C C54 3.1217 no 1_556
H40C C53 3.3009 no 1_556
H40C C68 3.4194 no 1_556
H40C H54 3.4435 no 1_556
H40C H68 2.7812 no 1_556
H40C H30A 3.3373 no 2_577
H40C H30B 3.1130 no 2_577
H40C H30C 2.9873 no 2_577
H18A C72 2.9391 no 2_666
H18A C73 3.1079 no 2_666
H18A H60 3.5725 no 2_576
H18A H72 2.8198 no 2_666
H18A H65 3.4494 no .
H18A H66 3.0627 no 2_566
H18A H73 3.0973 no 2_666
H18B C60 3.2572 no 2_576
H18B C61 3.1556 no 2_576
H18B H60 2.7218 no 2_576
H18B H61 2.5084 no 2_576
H18B H65 2.9665 no .
H18C C60 3.2937 no 2_576
H18C C61 3.5230 no 2_576
H18C H60 2.7224 no 2_576
H18C H61 3.1633 no 2_576
H18C H72 3.4774 no 1_455
H18C H66 2.8271 no 2_566
H16A C14 3.5441 no 1_455
H16A C54 3.3080 no 1_456
H16A H54 2.5767 no 1_456
H16A H53 3.3177 no 1_456
H16A H14A 2.7295 no 1_455
H16A H13B 3.2672 no 1_455
H16B C60 3.4236 no 2_576
H16B C61 3.4201 no 2_576
H16B H60 3.4139 no 2_576
H16B H61 3.4086 no 2_576
H16B H14A 3.2579 no 1_455
H16B H13A 3.3963 no 1_455
H16C C62 3.3796 no 2_576
H16C C61 3.2120 no 2_576
H16C C56 3.3291 no 2_576
H16C H62 3.5528 no 2_576
H16C H61 3.3044 no 2_576
H16C H56 2.5377 no 2_576
H16C H55 3.3931 no 2_576
H16C H14A 2.8191 no 1_455
H19A C60 3.4239 no .
H19A C65 3.1834 no 2_576
H19A H60 3.2661 no .
H19A H65 2.8648 no 2_576
H19A H73 2.9165 no 2_676
H19B C65 3.4912 no 2_576
H19B H62 3.4135 no 2_576
H19B H65 3.5729 no 2_576
H19B H73 3.5697 no 2_676
H19C C62 3.1246 no 2_576
H19C C61 3.3150 no 2_576
H19C C64 3.4848 no 2_576
H19C C65 3.5693 no 2_576
H19C H62 2.5219 no 2_576
H19C H61 2.9074 no 2_576
H19C H64 3.4110 no 2_576
H19C H65 3.5628 no 2_576
H20A C51 3.2297 no 2_676
H20A C52 3.2595 no 2_676
H20A C56 2.9819 no 2_676
H20A C55 2.8861 no 2_676
H20A C54 2.9979 no 2_676
H20A C53 3.1642 no 2_676
H20A H56 3.4355 no 2_676
H20A H55 2.9419 no 1_556
H20A H55 3.3104 no 2_676
H20A H54 3.5670 no 1_556
H20A H54 3.4815 no 2_676
H20A H74 3.2848 no 2_676
H20A H17C 3.1686 no 2_577
H20B C17 2.8698 no 2_577
H20B H55 2.8219 no 1_556
H20B H17A 2.5993 no 2_577
H20B H17B 3.0316 no 2_577
H20B H17C 2.5195 no 2_577
H20C C74 3.3525 no 2_676
H20C H74 2.4477 no 2_676
H20C H17C 3.4772 no 2_577
H17A C20 3.4981 no 2_577
H17A H56 3.4091 no 2_576
H17A H55 2.9096 no 2_576
H17A H30A 3.1950 no 2_577
H17A H20B 2.5993 no 2_577
H17B C30 3.4753 no 2_577
H17B H3B 3.1378 no 2_567
H17B H30A 2.5238 no 2_577
H17B H20B 3.0316 no 2_577
H17C C54 3.4790 no 1_456
H17C C53 3.2897 no 1_456
H17C C20 3.1999 no 2_577
H17C H55 3.5655 no 2_576
H17C H54 3.3373 no 1_456
H17C H53 2.9771 no 1_456
H17C H20A 3.1686 no 2_577
H17C H20B 2.5195 no 2_577
H17C H20C 3.4772 no 2_577

loop_
_geom_torsion_atom_site_label_1
_geom_torsion_atom_site_label_2
_geom_torsion_atom_site_label_3
_geom_torsion_atom_site_label_4
_geom_torsion
_geom_torsion_publ_flag
O32 Ni1 O42 C41 -75.86(13) no
O42 Ni1 O32 C31 51.02(16) no
O32 Ni1 O21 Ni2 53.75(8) no
O32 Ni1 O21 C7 -177.90(10) no
O21 Ni1 O32 C31 -51.63(15) no
O32 Ni1 N5 C4 -130.32(17) no
O32 Ni1 N5 C6 112.76(19) no
O32 Ni1 N5 C18 -3.3(3) no
N5 Ni1 O32 C31 -126.2(2) no
O32 Ni1 N1 C2 -164.05(12) no
O32 Ni1 N1 C16 71.95(11) no
O32 Ni1 N1 C17 -46.45(10) no
N1 Ni1 O32 C31 140.89(15) no
O42 Ni1 O21 Ni2 -51.86(8) no
O42 Ni1 O21 C7 76.49(11) no
O21 Ni1 O42 C41 20.14(13) no
O42 Ni1 N5 C4 52.37(13) no
O42 Ni1 N5 C6 -64.55(10) no
O42 Ni1 N5 C18 179.43(12) no
N5 Ni1 O42 C41 103.12(13) no
O42 Ni1 N1 C2 -59.37(12) no
O42 Ni1 N1 C16 176.63(11) no
O42 Ni1 N1 C17 58.24(10) no
N1 Ni1 O42 C41 -162.58(13) no
O21 Ni1 N5 C4 153.05(12) no
O21 Ni1 N5 C6 36.14(8) no
O21 Ni1 N5 C18 -79.89(12) no
N5 Ni1 O21 Ni2 -147.27(7) no
N5 Ni1 O21 C7 -18.92(10) no
N5 Ni1 N1 C2 37.59(12) no
N5 Ni1 N1 C16 -86.41(11) no
N5 Ni1 N1 C17 155.19(9) no
N1 Ni1 N5 C4 -38.87(12) no
N1 Ni1 N5 C6 -155.78(9) no
N1 Ni1 N5 C18 88.19(13) no
O33 Ni2 O43 C41 65.49(16) no
O43 Ni2 O33 C31 -92.00(14) no
O33 Ni2 O21 Ni1 -41.52(8) no
O33 Ni2 O21 C7 -171.73(8) no
O21 Ni2 O33 C31 2.03(14) no
O33 Ni2 O12 C11 -151.91(11) no
O33 Ni2 O12 C19 -22.95(14) no
O12 Ni2 O33 C31 93.62(14) no
O33 Ni2 O15 C14 -164.30(10) no
O33 Ni2 O15 C20 -26.80(12) no
O15 Ni2 O33 C31 -178.17(13) no
O43 Ni2 O21 Ni1 54.34(7) no
O43 Ni2 O21 C7 -75.87(9) no
O21 Ni2 O43 C41 -38.59(15) no
O43 Ni2 O15 C14 100.75(10) no
O43 Ni2 O15 C20 -121.75(12) no
O15 Ni2 O43 C41 156.64(15) no
O43 Ni2 N9 C10 177.02(13) no
O43 Ni2 N9 C8 56.50(11) no
O43 Ni2 N9 C13 -62.17(12) no
N9 Ni2 O43 C41 -122.14(16) no
O21 Ni2 O12 C11 -48.14(10) no
O21 Ni2 O12 C19 80.81(14) no
O12 Ni2 O21 Ni1 -131.59(7) no
O12 Ni2 O21 C7 98.19(9) no
O21 Ni2 N9 C10 84.92(13) no
O21 Ni2 N9 C8 -35.60(9) no
O21 Ni2 N9 C13 -154.27(11) no
N9 Ni2 O21 Ni1 149.45(8) no
N9 Ni2 O21 C7 19.24(9) no
O12 Ni2 O15 C14 -74.66(10) no
O12 Ni2 O15 C20 62.84(11) no
O15 Ni2 O12 C11 116.60(10) no
O15 Ni2 O12 C19 -114.45(14) no
O12 Ni2 N9 C10 -8.02(13) no
O12 Ni2 N9 C8 -128.53(11) no
O12 Ni2 N9 C13 112.79(12) no
N9 Ni2 O12 C11 34.76(11) no
N9 Ni2 O12 C19 163.72(15) no
O15 Ni2 N9 C10 -97.78(14) no
O15 Ni2 N9 C8 141.70(10) no
O15 Ni2 N9 C13 23.03(10) no
N9 Ni2 O15 C14 4.71(9) no
N9 Ni2 O15 C20 142.21(12) no
Ni1 O32 C31 O33 15.2(3) no
Ni1 O32 C31 C30 -164.44(11) no
Ni2 O33 C31 O32 14.8(3) no
Ni2 O33 C31 C30 -165.63(10) no
Ni1 O42 C41 O43 4.7(3) no
Ni1 O42 C41 C40 -175.16(9) no
Ni2 O43 C41 O42 7.2(4) no
Ni2 O43 C41 C40 -172.93(11) no
Ni1 O21 C7 C6 -4.0(2) no
Ni1 O21 C7 C8 -124.17(13) no
Ni2 O21 C7 C6 122.55(14) no
Ni2 O21 C7 C8 2.36(17) no
Ni2 O12 C11 C10 -53.6(2) no
C19 O12 C11 C10 171.2(3) no
Ni2 O15 C14 C13 -31.3(2) no
C20 O15 C14 C13 -172.75(19) no
Ni2 N9 C10 C11 -19.5(3) no
Ni2 N9 C8 C7 45.94(19) no
Ni2 N9 C13 C14 -48.0(2) no
C10 N9 C8 C7 -73.4(3) no
C8 N9 C10 C11 94.4(3) no
C10 N9 C13 C14 72.6(3) no
C13 N9 C10 C11 -136.6(2) no
C8 N9 C13 C14 -158.78(18) no
C13 N9 C8 C7 158.66(18) no
Ni1 N5 C4 C3 56.6(3) no
Ni1 N5 C6 C7 -48.38(16) no
C4 N5 C6 C7 -169.93(17) no
C6 N5 C4 C3 168.78(18) no
C18 N5 C4 C3 -71.3(3) no
C18 N5 C6 C7 69.6(2) no
Ni1 N1 C2 C3 -57.2(3) no
C16 N1 C2 C3 66.3(3) no
C17 N1 C2 C3 -176.5(3) no
C74 C69 C70 C71 1.8(3) no
C70 C69 C74 C73 -1.9(3) no
C74 C69 B50 C51 45.2(3) no
C74 C69 B50 C63 164.94(16) no
C74 C69 B50 C57 -74.9(2) no
B50 C69 C74 C73 174.94(15) no
C70 C69 B50 C51 -138.26(18) no
C70 C69 B50 C63 -18.5(3) no
C70 C69 B50 C57 101.7(3) no
B50 C69 C70 C71 -174.91(15) no
C52 C51 C56 C55 2.0(4) no
C56 C51 C52 C53 -1.6(4) no
C52 C51 B50 C69 34.6(3) no
C52 C51 B50 C63 -85.9(3) no
C52 C51 B50 C57 155.1(3) no
B50 C51 C52 C53 174.1(3) no
C56 C51 B50 C69 -150.2(3) no
C56 C51 B50 C63 89.3(3) no
C56 C51 B50 C57 -29.7(4) no
B50 C51 C56 C55 -173.6(3) no
C64 C63 C68 C67 0.3(4) no
C68 C63 C64 C65 -0.9(3) no
C64 C63 B50 C69 84.5(2) no
C64 C63 B50 C51 -154.41(17) no
C64 C63 B50 C57 -35.7(3) no
B50 C63 C64 C65 -179.19(15) no
C68 C63 B50 C69 -93.7(3) no
C68 C63 B50 C51 27.4(3) no
C68 C63 B50 C57 146.06(19) no
B50 C63 C68 C67 178.67(17) no
C60 C59 C58 C57 0.8(4) no
C58 C59 C60 C61 -0.5(4) no
C59 C60 C61 C62 -0.2(4) no
C69 C74 C73 C72 0.8(3) no
C57 C62 C61 C60 0.9(4) no
C61 C62 C57 C58 -0.6(3) no
C61 C62 C57 B50 -177.83(18) no
C62 C57 C58 C59 -0.2(3) no
C62 C57 B50 C69 -159.62(17) no
C62 C57 B50 C51 79.2(3) no
C62 C57 B50 C63 -39.3(3) no
C58 C57 B50 C69 23.5(3) no
C58 C57 B50 C51 -97.7(2) no
C58 C57 B50 C63 143.87(18) no
B50 C57 C58 C59 176.89(16) no
O21 C7 C6 N5 37.3(3) no
O21 C7 C8 N9 -34.1(3) no
C6 C7 C8 N9 -154.90(17) no
C8 C7 C6 N5 159.62(16) no
C69 C70 C71 C72 -0.6(3) no
C63 C64 C65 C66 -0.2(4) no
C73 C72 C71 C70 -0.6(3) no
C71 C72 C73 C74 0.5(4) no
O12 C11 C10 N9 50.3(3) no
C51 C52 C53 C54 0.1(5) no
C51 C56 C55 C54 -0.9(5) no
N1 C2 C3 C4 71.9(3) no
N5 C4 C3 C2 -69.5(3) no
C64 C65 C66 C67 1.8(4) no
O15 C14 C13 N9 53.7(3) no
C56 C55 C54 C53 -0.7(6) no
C55 C54 C53 C52 1.1(6) no
C63 C68 C67 C66 1.2(5) no
C68 C67 C66 C65 -2.3(5) no
